data_7220099
loop_
_publ_author_name
'Lin, Zhenjian'
'Ma, Xinhua'
'Wei, Hongjuan'
'Li, Dehai'
'Gu, Qianqun'
'Zhu, Tianjiao'

_publ_section_title
;
 Spicarins A-D from Acetylated Extract of Fungus Spicaria elegans KLA03
;
_journal_name_full 'RSC Adv.'
_journal_paper_doi 10.1039/C5RA01923K
_journal_year 2015
_chemical_formula_sum 'C31 H32 O15'
_chemical_formula_weight 644.57
_chemical_name_systematic
; 
 ? 
;
_space_group_IT_number 14
_symmetry_cell_setting monoclinic
_symmetry_space_group_name_Hall '-P 2ybc'
_symmetry_space_group_name_H-M 'P 1 21/c 1'
_atom_sites_solution_hydrogens geom
_atom_sites_solution_primary direct
_atom_sites_solution_secondary difmap
_audit_creation_method SHELXL-97
_cell_angle_alpha 90.00
_cell_angle_beta 91.486(2)
_cell_angle_gamma 90.00
_cell_formula_units_Z 4
_cell_length_a 11.4015(10)
_cell_length_b 17.329(2)
_cell_length_c 16.077(2)
_cell_measurement_reflns_used 2429
_cell_measurement_temperature 298(2)
_cell_measurement_theta_max 20.819
_cell_measurement_theta_min 2.463
_cell_volume 3175.4(6)
_computing_cell_refinement 'Bruker SMART'
_computing_data_collection 'Bruker SMART'
_computing_data_reduction 'Bruker SAINT'
_computing_molecular_graphics 'Bruker SHELXTL'
_computing_publication_material 'Bruker SHELXTL'
_computing_structure_refinement 'SHELXL-97 (Sheldrick, 1997)'
_computing_structure_solution 'SHELXS-97 (Sheldrick, 1990)'
_diffrn_ambient_temperature 298(2)
_diffrn_measured_fraction_theta_full 1.000
_diffrn_measured_fraction_theta_max 1.000
_diffrn_measurement_device_type 'CCD area detector'
_diffrn_measurement_method 'phi and omega scans'
_diffrn_radiation_monochromator graphite
_diffrn_radiation_source 'fine-focus sealed tube'
_diffrn_radiation_type MoK\a
_diffrn_radiation_wavelength 0.71073
_diffrn_reflns_av_R_equivalents 0.0486
_diffrn_reflns_av_sigmaI/netI 0.0707
_diffrn_reflns_limit_h_max 12
_diffrn_reflns_limit_h_min -13
_diffrn_reflns_limit_k_max 20
_diffrn_reflns_limit_k_min -20
_diffrn_reflns_limit_l_max 19
_diffrn_reflns_limit_l_min -11
_diffrn_reflns_number 15891
_diffrn_reflns_theta_full 25.01
_diffrn_reflns_theta_max 25.01
_diffrn_reflns_theta_min 1.73
_exptl_absorpt_coefficient_mu 0.109
_exptl_absorpt_correction_T_max 0.9817
_exptl_absorpt_correction_T_min 0.9598
_exptl_absorpt_correction_type multi-scan
_exptl_absorpt_process_details sadabs
_exptl_crystal_density_diffrn 1.348
_exptl_crystal_density_meas 0
_exptl_crystal_density_method 'not measured'
_exptl_crystal_F_000 1352
_exptl_crystal_size_max 0.38
_exptl_crystal_size_mid 0.35
_exptl_crystal_size_min 0.17
_refine_diff_density_max 0.519
_refine_diff_density_min -0.236
_refine_diff_density_rms 0.054
_refine_ls_extinction_method none
_refine_ls_goodness_of_fit_ref 1.022
_refine_ls_hydrogen_treatment mixed
_refine_ls_matrix_type full
_refine_ls_number_parameters 432
_refine_ls_number_reflns 5599
_refine_ls_number_restraints 0
_refine_ls_restrained_S_all 1.022
_refine_ls_R_factor_all 0.1486
_refine_ls_R_factor_gt 0.0635
_refine_ls_shift/su_max 0.001
_refine_ls_shift/su_mean 0.000
_refine_ls_structure_factor_coef Fsqd
_refine_ls_weighting_details 'calc w=1/[\s^2^(Fo^2^)+(0.0829P)^2^+3.2372P] where P=(Fo^2^+2Fc^2^)/3'
_refine_ls_weighting_scheme calc
_refine_ls_wR_factor_gt 0.1548
_refine_ls_wR_factor_ref 0.2171
_reflns_number_gt 2599
_reflns_number_total 5599
_reflns_threshold_expression >2sigma(I)
_cod_data_source_file c5ra01923k3.cif
_cod_data_source_block 080719a
_cod_depositor_comments
;
The following automatic conversions were performed:

'_symmetry_cell_setting' value 'Monoclinic' changed to 'monoclinic'
according to
/usr/data/users/saulius/crontab/automatic-downloads/rss-feeds/RSC/lib/dictionaries/cif_core.dic
dictionary named 'cif_core.dic' version 2.4.2 from 2011-04-26.

Automatic conversion script
Id: cif_fix_values 3143 2015-03-26 13:38:13Z robertas 
;
_cod_original_cell_volume 3175.4(7)
_cod_original_sg_symbol_H-M P2(1)/c
_cod_database_code 7220099

loop_
_symmetry_equiv_pos_as_xyz
'x, y, z'
'-x, y+1/2, -z+1/2'
'-x, -y, -z'
'x, -y-1/2, z-1/2'

loop_
_atom_site_label
_atom_site_type_symbol
_atom_site_fract_x
_atom_site_fract_y
_atom_site_fract_z
_atom_site_U_iso_or_equiv
_atom_site_adp_type
_atom_site_occupancy
_atom_site_symmetry_multiplicity
_atom_site_calc_flag
_atom_site_refinement_flags
_atom_site_disorder_assembly
_atom_site_disorder_group
O1 O 0.9328(3) 0.14502(18) 0.50105(18) 0.0550(8) Uani 1 1 d . . .
O2 O 0.9358(2) 0.22785(18) 0.67002(19) 0.0549(8) Uani 1 1 d . . .
O3 O 1.1292(3) 0.17930(19) 0.5247(2) 0.0645(9) Uani 1 1 d . . .
O4 O 0.8008(3) 0.02570(17) 0.72237(19) 0.0530(8) Uani 1 1 d . . .
O5 O 0.7540(3) -0.0733(2) 0.6408(3) 0.0889(13) Uani 1 1 d . . .
O6 O 0.9746(3) -0.0671(2) 0.7895(2) 0.0724(10) Uani 1 1 d . . .
O7 O 0.9611(5) 0.0336(3) 0.8766(3) 0.1204(17) Uani 1 1 d . . .
O8 O 1.1938(3) -0.06740(19) 0.7293(2) 0.0703(10) Uani 1 1 d . A .
O9 O 1.2305(15) 0.0238(10) 0.8306(10) 0.087(3) Uani 0.568(19) 1 d P A 1
O9' O 1.2723(19) 0.0262(14) 0.7965(13) 0.087(3) Uani 0.432(19) 1 d P A 2
O10 O 0.5738(3) 0.18953(18) 0.5831(2) 0.0565(9) Uani 1 1 d . . .
O11 O 0.5603(3) 0.0624(2) 0.5792(2) 0.0791(11) Uani 1 1 d . . .
O12 O 0.4294(2) 0.16589(17) 0.7207(2) 0.0524(8) Uani 1 1 d . B .
O13 O 0.3996(12) 0.2877(8) 0.7497(11) 0.077(2) Uani 0.397(10) 1 d P B 1
O13' O 0.4016(7) 0.2932(5) 0.6937(7) 0.077(2) Uani 0.603(10) 1 d P B 2
O14 O 0.5154(3) 0.18182(18) 0.8770(2) 0.0572(9) Uani 1 1 d . . .
O15 O 0.5699(4) 0.0625(2) 0.9112(3) 0.1011(15) Uani 1 1 d . . .
C1 C 0.8644(4) 0.1294(2) 0.5729(3) 0.0444(11) Uani 1 1 d . . .
H1 H 0.7905 0.1050 0.5551 0.053 Uiso 1 1 calc R . .
C2 C 0.9386(4) 0.0715(2) 0.6205(3) 0.0430(11) Uani 1 1 d . . .
C3 C 1.0487(4) 0.0683(2) 0.5871(3) 0.0434(11) Uani 1 1 d . . .
C4 C 1.0506(4) 0.1186(3) 0.5119(3) 0.0469(11) Uani 1 1 d . . .
H4 H 1.0731 0.0882 0.4634 0.056 Uiso 1 1 calc R . .
C5 C 0.9124(4) 0.0269(3) 0.6880(3) 0.0472(11) Uani 1 1 d . . .
C6 C 0.9999(4) -0.0180(3) 0.7242(3) 0.0534(12) Uani 1 1 d . . .
C7 C 1.1102(4) -0.0183(3) 0.6919(3) 0.0530(12) Uani 1 1 d . . .
C8 C 1.1380(4) 0.0228(3) 0.6218(3) 0.0483(11) Uani 1 1 d . . .
C9 C 0.8378(4) 0.2032(2) 0.6196(3) 0.0458(11) Uani 1 1 d . . .
H9 H 0.8180 0.2438 0.5792 0.055 Uiso 1 1 calc R . .
C10 C 0.7399(3) 0.1962(2) 0.6801(3) 0.0394(10) Uani 1 1 d . . .
C11 C 0.7835(4) 0.2040(2) 0.7597(3) 0.0440(11) Uani 1 1 d . . .
C12 C 0.9125(4) 0.2203(3) 0.7565(3) 0.0553(12) Uani 1 1 d . . .
H12A H 0.9321 0.2675 0.7861 0.066 Uiso 1 1 calc R . .
H12B H 0.9575 0.1781 0.7809 0.066 Uiso 1 1 calc R . .
C13 C 0.6215(4) 0.1850(2) 0.6651(3) 0.0431(11) Uani 1 1 d . . .
C14 C 0.5495(4) 0.1790(2) 0.7325(3) 0.0445(11) Uani 1 1 d . . .
C15 C 0.5962(4) 0.1844(2) 0.8127(3) 0.0469(11) Uani 1 1 d . . .
C16 C 0.7137(4) 0.1976(3) 0.8282(3) 0.0515(12) Uani 1 1 d . . .
C17 C 1.1401(5) 0.2278(3) 0.4523(4) 0.0866(19) Uani 1 1 d . . .
H17A H 1.1582 0.1964 0.4051 0.130 Uiso 1 1 calc R . .
H17B H 1.2019 0.2646 0.4620 0.130 Uiso 1 1 calc R . .
H17C H 1.0675 0.2545 0.4416 0.130 Uiso 1 1 calc R . .
C18 C 0.7269(4) -0.0310(3) 0.6952(3) 0.0521(12) Uani 1 1 d . . .
C19 C 0.6175(4) -0.0323(3) 0.7410(3) 0.0643(14) Uani 1 1 d . . .
H19A H 0.5731 0.0135 0.7286 0.096 Uiso 1 1 calc R . .
H19B H 0.6353 -0.0345 0.7996 0.096 Uiso 1 1 calc R . .
H19C H 0.5724 -0.0769 0.7248 0.096 Uiso 1 1 calc R . .
C20 C 0.9581(6) -0.0365(4) 0.8646(4) 0.0881(19) Uani 1 1 d . . .
C21 C 0.9256(8) -0.0972(5) 0.9268(4) 0.134(3) Uani 1 1 d . . .
H21A H 0.9523 -0.0817 0.9814 0.201 Uiso 1 1 calc R . .
H21B H 0.9618 -0.1453 0.9125 0.201 Uiso 1 1 calc R . .
H21C H 0.8419 -0.1035 0.9261 0.201 Uiso 1 1 calc R . .
C22 C 1.2564(5) -0.0393(4) 0.7950(4) 0.0773(17) Uani 1 1 d . . .
C23 C 1.3338(5) -0.0988(4) 0.8334(5) 0.101(2) Uani 1 1 d . A .
H23A H 1.3717 -0.1274 0.7906 0.151 Uiso 1 1 calc R . .
H23B H 1.2878 -0.1333 0.8660 0.151 Uiso 1 1 calc R . .
H23C H 1.3921 -0.0743 0.8686 0.151 Uiso 1 1 calc R . .
C24 C 1.2586(4) 0.0195(3) 0.5861(3) 0.0679(15) Uani 1 1 d . . .
H24A H 1.3109 0.0518 0.6183 0.102 Uiso 1 1 calc R . .
H24B H 1.2551 0.0372 0.5295 0.102 Uiso 1 1 calc R . .
H24C H 1.2867 -0.0327 0.5877 0.102 Uiso 1 1 calc R . .
C25 C 0.5430(4) 0.1228(3) 0.5474(3) 0.0562(13) Uani 1 1 d . . .
C26 C 0.4850(5) 0.1362(3) 0.4644(3) 0.0760(16) Uani 1 1 d . . .
H26A H 0.4640 0.0876 0.4396 0.114 Uiso 1 1 calc R . .
H26B H 0.5380 0.1630 0.4290 0.114 Uiso 1 1 calc R . .
H26C H 0.4156 0.1668 0.4711 0.114 Uiso 1 1 calc R . .
C27 C 0.3599(4) 0.2296(3) 0.7172(4) 0.0670(15) Uani 1 1 d . . .
C28 C 0.2336(4) 0.2097(3) 0.7193(4) 0.0796(17) Uani 1 1 d . B .
H28A H 0.2237 0.1640 0.7522 0.119 Uiso 1 1 calc R . .
H28B H 0.2042 0.2005 0.6637 0.119 Uiso 1 1 calc R . .
H28C H 0.1912 0.2516 0.7434 0.119 Uiso 1 1 calc R . .
C29 C 0.5064(5) 0.1152(4) 0.9212(3) 0.0660(14) Uani 1 1 d . . .
C30 C 0.4122(5) 0.1198(4) 0.9822(4) 0.0911(19) Uani 1 1 d . . .
H30A H 0.4103 0.0728 1.0139 0.137 Uiso 1 1 calc R . .
H30B H 0.3381 0.1269 0.9535 0.137 Uiso 1 1 calc R . .
H30C H 0.4268 0.1625 1.0190 0.137 Uiso 1 1 calc R . .
C33 C 0.7631(5) 0.2053(4) 0.9155(3) 0.0773(17) Uani 1 1 d . . .
H33A H 0.7000 0.2091 0.9537 0.116 Uiso 1 1 calc R . .
H33B H 0.8109 0.2508 0.9196 0.116 Uiso 1 1 calc R . .
H33C H 0.8100 0.1608 0.9290 0.116 Uiso 1 1 calc R . .

loop_
_atom_site_aniso_label
_atom_site_aniso_U_11
_atom_site_aniso_U_22
_atom_site_aniso_U_33
_atom_site_aniso_U_23
_atom_site_aniso_U_13
_atom_site_aniso_U_12
O1 0.0484(19) 0.078(2) 0.0392(19) 0.0020(16) 0.0042(15) 0.0073(16)
O2 0.0454(18) 0.067(2) 0.052(2) -0.0099(16) -0.0007(16) -0.0113(15)
O3 0.064(2) 0.067(2) 0.062(2) -0.0019(19) 0.0036(18) -0.0126(18)
O4 0.0518(19) 0.0542(19) 0.054(2) -0.0067(16) 0.0167(16) -0.0047(16)
O5 0.063(2) 0.111(3) 0.094(3) -0.052(3) 0.018(2) -0.017(2)
O6 0.090(3) 0.066(2) 0.061(2) 0.014(2) 0.013(2) 0.0100(19)
O7 0.174(5) 0.122(4) 0.066(3) -0.006(3) 0.005(3) -0.020(4)
O8 0.067(2) 0.063(2) 0.081(3) 0.006(2) -0.012(2) 0.0157(18)
O9 0.092(10) 0.082(3) 0.085(10) -0.005(7) -0.024(6) 0.006(6)
O9' 0.092(10) 0.082(3) 0.085(10) -0.005(7) -0.024(6) 0.006(6)
O10 0.0534(19) 0.061(2) 0.055(2) -0.0105(17) -0.0055(16) -0.0030(16)
O11 0.102(3) 0.056(2) 0.079(3) -0.004(2) -0.020(2) -0.004(2)
O12 0.0386(17) 0.0509(19) 0.068(2) -0.0101(16) -0.0010(15) 0.0016(14)
O13 0.064(3) 0.053(3) 0.115(8) 0.000(6) -0.001(6) 0.005(2)
O13' 0.064(3) 0.053(3) 0.115(8) 0.000(6) -0.001(6) 0.005(2)
O14 0.056(2) 0.062(2) 0.054(2) -0.0020(18) 0.0138(17) 0.0037(16)
O15 0.126(4) 0.083(3) 0.097(3) 0.023(2) 0.052(3) 0.032(3)
C1 0.039(2) 0.056(3) 0.038(3) -0.004(2) 0.002(2) -0.001(2)
C2 0.040(3) 0.050(3) 0.040(3) -0.004(2) 0.003(2) -0.002(2)
C3 0.041(3) 0.048(3) 0.041(3) -0.005(2) 0.002(2) -0.003(2)
C4 0.042(3) 0.057(3) 0.042(3) -0.007(2) 0.005(2) -0.004(2)
C5 0.046(3) 0.051(3) 0.045(3) -0.003(2) 0.005(2) -0.004(2)
C6 0.060(3) 0.054(3) 0.046(3) 0.005(2) 0.005(2) 0.002(2)
C7 0.051(3) 0.048(3) 0.059(3) 0.000(2) -0.008(3) 0.005(2)
C8 0.045(3) 0.051(3) 0.049(3) -0.009(2) 0.002(2) -0.001(2)
C9 0.043(3) 0.053(3) 0.042(3) -0.003(2) -0.001(2) 0.001(2)
C10 0.036(2) 0.044(2) 0.038(3) -0.004(2) -0.002(2) 0.0025(19)
C11 0.041(2) 0.051(3) 0.040(3) -0.009(2) 0.000(2) 0.002(2)
C12 0.047(3) 0.070(3) 0.048(3) -0.012(3) -0.004(2) -0.007(2)
C13 0.044(3) 0.046(3) 0.039(3) -0.011(2) -0.005(2) 0.001(2)
C14 0.038(3) 0.044(3) 0.051(3) -0.009(2) -0.001(2) 0.0013(19)
C15 0.047(3) 0.049(3) 0.044(3) -0.010(2) 0.006(2) 0.004(2)
C16 0.048(3) 0.064(3) 0.042(3) -0.013(2) -0.004(2) 0.001(2)
C17 0.099(5) 0.078(4) 0.084(4) 0.022(3) 0.017(4) -0.014(3)
C18 0.049(3) 0.056(3) 0.052(3) -0.006(3) 0.006(2) -0.001(2)
C19 0.062(3) 0.059(3) 0.073(4) 0.004(3) 0.025(3) -0.004(3)
C20 0.111(5) 0.088(5) 0.065(4) 0.007(4) -0.001(4) -0.008(4)
C21 0.190(9) 0.139(7) 0.073(5) 0.040(5) 0.022(5) -0.017(6)
C22 0.070(4) 0.065(4) 0.095(5) 0.015(4) -0.021(3) -0.005(3)
C23 0.078(4) 0.093(4) 0.130(6) 0.038(4) -0.030(4) 0.008(3)
C24 0.052(3) 0.072(3) 0.081(4) -0.009(3) 0.008(3) 0.011(3)
C25 0.053(3) 0.052(3) 0.064(3) -0.002(3) 0.001(3) -0.003(2)
C26 0.089(4) 0.083(4) 0.054(3) -0.002(3) -0.033(3) -0.013(3)
C27 0.048(3) 0.057(3) 0.096(4) -0.019(3) -0.004(3) 0.008(3)
C28 0.043(3) 0.093(4) 0.102(5) -0.021(4) -0.007(3) 0.003(3)
C29 0.070(4) 0.075(4) 0.054(3) 0.000(3) 0.013(3) 0.006(3)
C30 0.087(4) 0.102(5) 0.086(4) 0.018(4) 0.039(4) 0.012(4)
C33 0.065(3) 0.118(5) 0.048(3) -0.016(3) -0.007(3) 0.000(3)

loop_
_atom_type_symbol
_atom_type_description
_atom_type_scat_dispersion_real
_atom_type_scat_dispersion_imag
_atom_type_scat_source
C C 0.0033 0.0016 'International Tables Vol C Tables 4.2.6.8 and 6.1.1.4'
H H 0.0000 0.0000 'International Tables Vol C Tables 4.2.6.8 and 6.1.1.4'
O O 0.0106 0.0060 'International Tables Vol C Tables 4.2.6.8 and 6.1.1.4'

loop_
_geom_angle_atom_site_label_1
_geom_angle_atom_site_label_2
_geom_angle_atom_site_label_3
_geom_angle
C4 O1 C1 111.7(3)
C12 O2 C9 111.2(3)
C4 O3 C17 112.9(4)
C18 O4 C5 116.5(3)
C20 O6 C6 118.4(4)
C22 O8 C7 117.2(4)
C25 O10 C13 116.3(4)
C27 O12 C14 116.3(4)
C29 O14 C15 118.2(4)
O1 C1 C2 103.0(3)
O1 C1 C9 111.1(3)
C2 C1 C9 115.2(4)
O1 C1 H1 109.1
C2 C1 H1 109.1
C9 C1 H1 109.1
C5 C2 C3 120.3(4)
C5 C2 C1 130.3(4)
C3 C2 C1 109.4(4)
C2 C3 C8 122.0(4)
C2 C3 C4 109.0(4)
C8 C3 C4 129.0(4)
O3 C4 O1 112.0(4)
O3 C4 C3 110.1(4)
O1 C4 C3 104.7(3)
O3 C4 H4 109.9
O1 C4 H4 109.9
C3 C4 H4 109.9
C2 C5 C6 118.8(4)
C2 C5 O4 122.6(4)
C6 C5 O4 118.6(4)
C7 C6 C5 120.1(4)
C7 C6 O6 119.6(4)
C5 C6 O6 120.2(4)
C6 C7 C8 122.7(4)
C6 C7 O8 117.3(4)
C8 C7 O8 119.8(4)
C7 C8 C3 116.0(4)
C7 C8 C24 121.6(4)
C3 C8 C24 122.3(4)
O2 C9 C10 103.9(3)
O2 C9 C1 111.7(3)
C10 C9 C1 114.4(4)
O2 C9 H9 108.9
C10 C9 H9 108.9
C1 C9 H9 108.9
C11 C10 C13 120.5(4)
C11 C10 C9 109.8(4)
C13 C10 C9 129.6(4)
C10 C11 C16 122.4(4)
C10 C11 C12 108.6(4)
C16 C11 C12 129.0(4)
O2 C12 C11 105.0(3)
O2 C12 H12A 110.8
C11 C12 H12A 110.8
O2 C12 H12B 110.8
C11 C12 H12B 110.8
H12A C12 H12B 108.8
C10 C13 C14 118.2(4)
C10 C13 O10 120.4(4)
C14 C13 O10 120.9(4)
C13 C14 C15 120.2(4)
C13 C14 O12 120.5(4)
C15 C14 O12 119.3(4)
C16 C15 C14 122.0(4)
C16 C15 O14 121.7(4)
C14 C15 O14 116.1(4)
C15 C16 C11 116.6(4)
C15 C16 C33 121.6(4)
C11 C16 C33 121.9(4)
O3 C17 H17A 109.5
O3 C17 H17B 109.5
H17A C17 H17B 109.5
O3 C17 H17C 109.5
H17A C17 H17C 109.5
H17B C17 H17C 109.5
O5 C18 O4 120.8(4)
O5 C18 C19 126.9(5)
O4 C18 C19 112.3(4)
C18 C19 H19A 109.5
C18 C19 H19B 109.5
H19A C19 H19B 109.5
C18 C19 H19C 109.5
H19A C19 H19C 109.5
H19B C19 H19C 109.5
O7 C20 O6 122.0(6)
O7 C20 C21 126.3(7)
O6 C20 C21 111.4(6)
C20 C21 H21A 109.5
C20 C21 H21B 109.5
H21A C21 H21B 109.5
C20 C21 H21C 109.5
H21A C21 H21C 109.5
H21B C21 H21C 109.5
O9' C22 O9 35.0(9)
O9' C22 O8 116.9(12)
O9 C22 O8 122.5(8)
O9' C22 C23 125.9(12)
O9 C22 C23 123.6(9)
O8 C22 C23 111.9(6)
C22 C23 H23A 109.5
C22 C23 H23B 109.5
H23A C23 H23B 109.5
C22 C23 H23C 109.5
H23A C23 H23C 109.5
H23B C23 H23C 109.5
C8 C24 H24A 109.5
C8 C24 H24B 109.5
H24A C24 H24B 109.5
C8 C24 H24C 109.5
H24A C24 H24C 109.5
H24B C24 H24C 109.5
O11 C25 O10 123.0(5)
O11 C25 C26 126.2(5)
O10 C25 C26 110.8(4)
C25 C26 H26A 109.5
C25 C26 H26B 109.5
H26A C26 H26B 109.5
C25 C26 H26C 109.5
H26A C26 H26C 109.5
H26B C26 H26C 109.5
O13 C27 O13' 42.9(6)
O13 C27 O12 116.4(8)
O13' C27 O12 119.8(6)
O13 C27 C28 122.3(8)
O13' C27 C28 125.8(6)
O12 C27 C28 112.0(5)
C27 C28 H28A 109.5
C27 C28 H28B 109.5
H28A C28 H28B 109.5
C27 C28 H28C 109.5
H28A C28 H28C 109.5
H28B C28 H28C 109.5
O15 C29 O14 122.0(5)
O15 C29 C30 126.3(6)
O14 C29 C30 111.6(5)
C29 C30 H30A 109.5
C29 C30 H30B 109.5
H30A C30 H30B 109.5
C29 C30 H30C 109.5
H30A C30 H30C 109.5
H30B C30 H30C 109.5
C16 C33 H33A 109.5
C16 C33 H33B 109.5
H33A C33 H33B 109.5
C16 C33 H33C 109.5
H33A C33 H33C 109.5
H33B C33 H33C 109.5

loop_
_geom_bond_atom_site_label_1
_geom_bond_atom_site_label_2
_geom_bond_distance
O1 C4 1.425(5)
O1 C1 1.436(5)
O2 C12 1.428(5)
O2 C9 1.429(5)
O3 C4 1.394(5)
O3 C17 1.444(6)
O4 C18 1.359(5)
O4 C5 1.401(5)
O5 C18 1.188(5)
O6 C20 1.337(7)
O6 C6 1.388(5)
O7 C20 1.231(7)
O8 C22 1.350(7)
O8 C7 1.402(5)
O9 C22 1.273(18)
O9' C22 1.15(2)
O10 C25 1.333(5)
O10 C13 1.416(5)
O11 C25 1.179(5)
O12 C27 1.360(6)
O12 C14 1.396(5)
O13 C27 1.216(15)
O13' C27 1.261(10)
O14 C29 1.361(6)
O14 C15 1.403(5)
O15 C29 1.179(6)
C1 C2 1.508(6)
C1 C9 1.517(6)
C1 H1 0.9800
C2 C5 1.371(6)
C2 C3 1.379(6)
C3 C8 1.394(6)
C3 C4 1.491(6)
C4 H4 0.9800
C5 C6 1.381(6)
C6 C7 1.373(6)
C7 C8 1.377(6)
C8 C24 1.504(6)
C9 C10 1.504(6)
C9 H9 0.9800
C10 C11 1.368(6)
C10 C13 1.379(6)
C11 C16 1.380(6)
C11 C12 1.500(6)
C12 H12A 0.9700
C12 H12B 0.9700
C13 C14 1.379(6)
C14 C15 1.386(6)
C15 C16 1.376(6)
C16 C33 1.505(6)
C17 H17A 0.9600
C17 H17B 0.9600
C17 H17C 0.9600
C18 C19 1.465(6)
C19 H19A 0.9600
C19 H19B 0.9600
C19 H19C 0.9600
C20 C21 1.505(9)
C21 H21A 0.9600
C21 H21B 0.9600
C21 H21C 0.9600
C22 C23 1.482(7)
C23 H23A 0.9600
C23 H23B 0.9600
C23 H23C 0.9600
C24 H24A 0.9600
C24 H24B 0.9600
C24 H24C 0.9600
C25 C26 1.493(7)
C26 H26A 0.9600
C26 H26B 0.9600
C26 H26C 0.9600
C27 C28 1.481(7)
C28 H28A 0.9600
C28 H28B 0.9600
C28 H28C 0.9600
C29 C30 1.476(7)
C30 H30A 0.9600
C30 H30B 0.9600
C30 H30C 0.9600
C33 H33A 0.9600
C33 H33B 0.9600
C33 H33C 0.9600

loop_
_geom_torsion_atom_site_label_1
_geom_torsion_atom_site_label_2
_geom_torsion_atom_site_label_3
_geom_torsion_atom_site_label_4
_geom_torsion
C4 O1 C1 C2 -15.2(4)
C4 O1 C1 C9 108.7(4)
O1 C1 C2 C5 -169.5(4)
C9 C1 C2 C5 69.5(6)
O1 C1 C2 C3 11.9(4)
C9 C1 C2 C3 -109.2(4)
C5 C2 C3 C8 -2.6(6)
C1 C2 C3 C8 176.2(4)
C5 C2 C3 C4 176.6(4)
C1 C2 C3 C4 -4.6(5)
C17 O3 C4 O1 -67.2(5)
C17 O3 C4 C3 176.7(4)
C1 O1 C4 O3 -106.5(4)
C1 O1 C4 C3 12.9(4)
C2 C3 C4 O3 115.9(4)
C8 C3 C4 O3 -64.9(6)
C2 C3 C4 O1 -4.7(5)
C8 C3 C4 O1 174.4(4)
C3 C2 C5 C6 3.4(6)
C1 C2 C5 C6 -175.1(4)
C3 C2 C5 O4 -177.5(4)
C1 C2 C5 O4 4.0(7)
C18 O4 C5 C2 94.4(5)
C18 O4 C5 C6 -86.5(5)
C2 C5 C6 C7 -1.0(7)
O4 C5 C6 C7 179.8(4)
C2 C5 C6 O6 -176.2(4)
O4 C5 C6 O6 4.6(6)
C20 O6 C6 C7 109.9(6)
C20 O6 C6 C5 -74.9(6)
C5 C6 C7 C8 -2.3(7)
O6 C6 C7 C8 172.9(4)
C5 C6 C7 O8 -177.4(4)
O6 C6 C7 O8 -2.1(6)
C22 O8 C7 C6 -87.4(6)
C22 O8 C7 C8 97.4(6)
C6 C7 C8 C3 3.1(7)
O8 C7 C8 C3 178.0(4)
C6 C7 C8 C24 -178.0(4)
O8 C7 C8 C24 -3.1(7)
C2 C3 C8 C7 -0.6(6)
C4 C3 C8 C7 -179.6(4)
C2 C3 C8 C24 -179.5(4)
C4 C3 C8 C24 1.5(7)
C12 O2 C9 C10 12.5(4)
C12 O2 C9 C1 -111.3(4)
O1 C1 C9 O2 -79.0(4)
C2 C1 C9 O2 37.6(5)
O1 C1 C9 C10 163.4(3)
C2 C1 C9 C10 -80.1(5)
O2 C9 C10 C11 -9.1(4)
C1 C9 C10 C11 113.0(4)
O2 C9 C10 C13 169.9(4)
C1 C9 C10 C13 -68.1(6)
C13 C10 C11 C16 3.1(7)
C9 C10 C11 C16 -177.8(4)
C13 C10 C11 C12 -176.5(4)
C9 C10 C11 C12 2.5(5)
C9 O2 C12 C11 -11.2(5)
C10 C11 C12 O2 5.1(5)
C16 C11 C12 O2 -174.6(4)
C11 C10 C13 C14 -2.5(6)
C9 C10 C13 C14 178.7(4)
C11 C10 C13 O10 169.6(4)
C9 C10 C13 O10 -9.2(7)
C25 O10 C13 C10 106.4(5)
C25 O10 C13 C14 -81.7(5)
C10 C13 C14 C15 0.3(6)
O10 C13 C14 C15 -171.8(4)
C10 C13 C14 O12 -178.6(4)
O10 C13 C14 O12 9.4(6)
C27 O12 C14 C13 -92.9(5)
C27 O12 C14 C15 88.3(5)
C13 C14 C15 C16 1.5(7)
O12 C14 C15 C16 -179.7(4)
C13 C14 C15 O14 176.6(4)
O12 C14 C15 O14 -4.5(6)
C29 O14 C15 C16 -81.1(5)
C29 O14 C15 C14 103.7(5)
C14 C15 C16 C11 -1.0(7)
O14 C15 C16 C11 -175.8(4)
C14 C15 C16 C33 178.6(5)
O14 C15 C16 C33 3.8(7)
C10 C11 C16 C15 -1.3(7)
C12 C11 C16 C15 178.3(4)
C10 C11 C16 C33 179.1(4)
C12 C11 C16 C33 -1.3(8)
C5 O4 C18 O5 -5.1(7)
C5 O4 C18 C19 173.9(4)
C6 O6 C20 O7 2.3(9)
C6 O6 C20 C21 177.1(5)
C7 O8 C22 O9' -29.3(14)
C7 O8 C22 O9 10.7(13)
C7 O8 C22 C23 174.9(5)
C13 O10 C25 O11 -4.6(7)
C13 O10 C25 C26 175.2(4)
C14 O12 C27 O13 -22.6(11)
C14 O12 C27 O13' 26.2(9)
C14 O12 C27 C28 -170.1(4)
C15 O14 C29 O15 5.9(8)
C15 O14 C29 C30 -175.9(4)
